data_7108057
loop_
_publ_author_name
'Nancy Weisbach'
'Zuzana Baranov'
'Sebastien Gauthier'
'Joseph H. Reibenspies'
'John A. Gladysz'

_publ_section_title
;
 A new type of insulated molecular wire: a rotaxane derived from a
 metal-capped conjugated tetrayne
;
_journal_name_full Chem.Commun.
_journal_page_first 7562
_journal_paper_doi 10.1039/c2cc33321j
_journal_volume 48
_journal_year 2012
_chemical_formula_moiety 'C146 H126 F10 N2 O4 P4 Pt2 2CH2Cl2'
_chemical_formula_sum 'C148 H130 Cl4 F10 N2 O4 P4 Pt2'
_chemical_formula_weight 2846.54
_chemical_name_systematic
;
?
;
_space_group_IT_number 2
_symmetry_cell_setting triclinic
_symmetry_space_group_name_Hall '-P 1'
_symmetry_space_group_name_H-M 'P -1'
_atom_sites_solution_hydrogens geom
_atom_sites_solution_primary direct
_atom_sites_solution_secondary difmap
_audit_creation_method SHELXL-97
_cell_angle_alpha 117.641(3)
_cell_angle_beta 93.431(3)
_cell_angle_gamma 103.009(3)
_cell_formula_units_Z 2
_cell_length_a 18.5889(8)
_cell_length_b 20.1664(9)
_cell_length_c 21.3140(10)
_cell_measurement_reflns_used 9961
_cell_measurement_temperature 100(2)
_cell_measurement_theta_max 61.78
_cell_measurement_theta_min 2.38
_cell_volume 6770.4(6)
_computing_cell_refinement 'Bruker FRAMBO'
_computing_data_collection 'Bruker FRAMBO'
_computing_data_reduction 'Bruker SAINT'
_computing_molecular_graphics 'Bruker SHELXTL'
_computing_publication_material 'Bruker SHELXTL'
_computing_structure_refinement 'SHELXL-97 (Sheldrick, 2008)'
_computing_structure_solution 'SHELXS-97 (Sheldrick, 2008)'
_diffrn_ambient_temperature 100(2)
_diffrn_measured_fraction_theta_full 0.979
_diffrn_measured_fraction_theta_max 0.979
_diffrn_measurement_device_type 'MWPC area detector'
_diffrn_measurement_method '\f and \w scans'
_diffrn_radiation_monochromator graphite
_diffrn_radiation_source 'fine-focus sealed tube'
_diffrn_radiation_type CuK\a
_diffrn_radiation_wavelength 1.54178
_diffrn_reflns_av_R_equivalents 0.0524
_diffrn_reflns_av_sigmaI/netI 0.0517
_diffrn_reflns_limit_h_max 20
_diffrn_reflns_limit_h_min -20
_diffrn_reflns_limit_k_max 22
_diffrn_reflns_limit_k_min -22
_diffrn_reflns_limit_l_max 23
_diffrn_reflns_limit_l_min -23
_diffrn_reflns_number 126786
_diffrn_reflns_theta_full 60.00
_diffrn_reflns_theta_max 60.00
_diffrn_reflns_theta_min 2.38
_exptl_absorpt_coefficient_mu 4.788
_exptl_absorpt_correction_T_max 0.8697
_exptl_absorpt_correction_T_min 0.3580
_exptl_absorpt_correction_type multi-scan
_exptl_absorpt_process_details sadabs
_exptl_crystal_colour 'colorless '
_exptl_crystal_density_diffrn 1.40
_exptl_crystal_density_method 'not measured'
_exptl_crystal_description 'plate '
_exptl_crystal_F_000 2708
_exptl_crystal_size_max 0.27
_exptl_crystal_size_mid 0.22
_exptl_crystal_size_min 0.03
_refine_diff_density_max 0.994
_refine_diff_density_min -0.650
_refine_diff_density_rms 0.076
_refine_ls_extinction_method none
_refine_ls_goodness_of_fit_ref 1.098
_refine_ls_hydrogen_treatment constr
_refine_ls_matrix_type full
_refine_ls_number_parameters 1512
_refine_ls_number_reflns 19677
_refine_ls_number_restraints 15
_refine_ls_restrained_S_all 1.107
_refine_ls_R_factor_all 0.0449
_refine_ls_R_factor_gt 0.0339
_refine_ls_shift/su_max 0.004
_refine_ls_shift/su_mean 0.000
_refine_ls_structure_factor_coef Fsqd
_refine_ls_weighting_details 'calc w=1/[\s^2^(Fo^2^)+(0.0417P)^2^+0.4316P] where P=(Fo^2^+2Fc^2^)/3'
_refine_ls_weighting_scheme calc
_refine_ls_wR_factor_gt 0.0844
_refine_ls_wR_factor_ref 0.0880
_reflns_number_gt 15986
_reflns_number_total 19677
_reflns_threshold_expression >2sigma(I)
_cod_data_source_file c2cc33321j.txt
_cod_data_source_block jgnw_sq-sr
_cod_original_cell_volume 6770.4(5)
_cod_original_sg_symbol_H-M P-1
_cod_original_formula_sum 'C148 H130 F10 N2 O4 P4 Cl4 Pt2'
_cod_database_code 7108057

loop_
_symmetry_equiv_pos_as_xyz
'x, y, z'
'-x, -y, -z'

loop_
_atom_site_label
_atom_site_type_symbol
_atom_site_fract_x
_atom_site_fract_y
_atom_site_fract_z
_atom_site_U_iso_or_equiv
_atom_site_adp_type
_atom_site_occupancy
_atom_site_symmetry_multiplicity
_atom_site_calc_flag
_atom_site_refinement_flags
_atom_site_disorder_assembly
_atom_site_disorder_group
Pt1 Pt 0.682635(9) 0.879132(9) 0.698465(9) 0.02729(6) Uani 1 1 d . . .
P1 P 0.76354(5) 0.88274(6) 0.78665(5) 0.0270(2) Uani 1 1 d . . .
F1 F 0.56957(15) 0.73511(14) 0.70094(15) 0.0613(8) Uani 1 1 d . . .
O1 O 1.00039(16) 1.16817(18) 0.93287(18) 0.0524(8) Uani 1 1 d . . .
N1 N 0.88291(19) 1.23581(19) 1.2222(2) 0.0402(9) Uani 1 1 d . . .
C1 C 0.7073(2) 0.9940(2) 0.7640(2) 0.0309(10) Uani 1 1 d . . .
Pt2 Pt 0.754566(9) 1.603995(9) 1.128067(9) 0.02903(6) Uani 1 1 d . . .
P2 P 0.59078(6) 0.88574(6) 0.62566(6) 0.0305(2) Uani 1 1 d . . .
F2 F 0.53163(19) 0.58167(16) 0.6145(2) 0.0966(12) Uani 1 1 d . . .
O2 O 0.8645(2) 1.3817(3) 0.7444(2) 0.0962(14) Uani 1 1 d . B .
N2 N 0.74379(19) 1.25079(19) 1.24426(19) 0.0392(9) Uani 1 1 d . . .
C2 C 0.7204(2) 1.0628(2) 0.8061(2) 0.0353(10) Uani 1 1 d . . .
P3 P 0.76230(6) 1.60928(6) 1.02326(6) 0.0297(2) Uani 1 1 d . . .
F3 F 0.5970(2) 0.51934(16) 0.49704(19) 0.1034(13) Uani 1 1 d . . .
O3 O 0.60978(17) 1.21109(18) 0.66200(17) 0.0512(8) Uani 1 1 d . B .
C3 C 0.7303(2) 1.1391(3) 0.8547(2) 0.0384(11) Uani 1 1 d . . .
P4 P 0.74637(6) 1.58597(6) 1.22688(6) 0.0295(2) Uani 1 1 d . . .
F4 F 0.7002(3) 0.6157(2) 0.46940(18) 0.1205(15) Uani 1 1 d . . .
O4 O 0.49371(16) 1.26326(17) 1.03663(17) 0.0478(8) Uani 1 1 d . . .
C4 C 0.7368(2) 1.2067(3) 0.8966(2) 0.0419(11) Uani 1 1 d . . .
F5 F 0.7407(2) 0.77040(18) 0.55813(16) 0.0870(11) Uani 1 1 d . . .
C5 C 0.7405(2) 1.2821(3) 0.9433(2) 0.0414(11) Uani 1 1 d . . .
F6 F 0.63568(12) 1.70089(13) 1.13748(13) 0.0423(6) Uani 1 1 d . . .
C6 C 0.7419(2) 1.3489(2) 0.9847(2) 0.0376(11) Uani 1 1 d . . .
F7 F 0.64466(14) 1.85268(14) 1.21578(16) 0.0581(7) Uani 1 1 d . . .
C7 C 0.7447(2) 1.4235(2) 1.0303(2) 0.0341(10) Uani 1 1 d . . .
F8 F 0.77386(15) 1.95653(13) 1.30866(15) 0.0629(8) Uani 1 1 d . . .
C8 C 0.7478(2) 1.4913(3) 1.0696(2) 0.0346(10) Uani 1 1 d . . .
F9 F 0.89561(14) 1.90574(13) 1.31941(14) 0.0577(7) Uani 1 1 d . . .
C9 C 0.6565(2) 0.7593(2) 0.6325(2) 0.0307(10) Uani 1 1 d . . .
F10 F 0.88763(12) 1.75411(12) 1.24244(13) 0.0404(6) Uani 1 1 d . . .
C10 C 0.6043(2) 0.7081(2) 0.6443(2) 0.0392(11) Uani 1 1 d . . .
C11 C 0.5839(3) 0.6282(3) 0.5998(3) 0.0540(13) Uani 1 1 d . . .
C12 C 0.6157(3) 0.5966(3) 0.5416(3) 0.0607(15) Uani 1 1 d . . .
C13 C 0.6677(4) 0.6452(3) 0.5277(3) 0.0692(17) Uani 1 1 d . . .
C14 C 0.6879(3) 0.7249(3) 0.5736(2) 0.0476(12) Uani 1 1 d . . .
C15 C 0.7679(2) 0.7910(2) 0.7813(2) 0.0257(9) Uani 1 1 d . . .
C16 C 0.7525(2) 0.7708(2) 0.8336(2) 0.0293(9) Uani 1 1 d . . .
H16A H 0.7385 0.8059 0.8759 0.035 Uiso 1 1 calc R . .
C17 C 0.7575(2) 0.6991(2) 0.8248(2) 0.0333(10) Uani 1 1 d . . .
H17A H 0.7472 0.6865 0.8617 0.040 Uiso 1 1 calc R . .
C18 C 0.7768(2) 0.6461(2) 0.7639(2) 0.0323(10) Uani 1 1 d . . .
C19 C 0.7928(2) 0.6666(2) 0.7117(2) 0.0350(10) Uani 1 1 d . . .
H19A H 0.8069 0.6313 0.6695 0.042 Uiso 1 1 calc R . .
C20 C 0.7884(2) 0.7378(2) 0.7197(2) 0.0323(10) Uani 1 1 d . . .
H20A H 0.7996 0.7507 0.6831 0.039 Uiso 1 1 calc R . .
C21 C 0.7823(3) 0.5687(2) 0.7540(2) 0.0447(12) Uani 1 1 d . . .
H21A H 0.7966 0.5397 0.7074 0.067 Uiso 1 1 calc R . .
H21B H 0.7335 0.5386 0.7551 0.067 Uiso 1 1 calc R . .
H21C H 0.8205 0.5774 0.7929 0.067 Uiso 1 1 calc R . .
C22 C 0.8614(2) 0.9263(2) 0.7902(2) 0.0311(10) Uani 1 1 d . . .
C24 C 0.8804(2) 0.9337(2) 0.7313(2) 0.0423(11) Uani 1 1 d . . .
H24A H 0.8422 0.9272 0.6956 0.051 Uiso 1 1 calc R . .
C25 C 0.9545(3) 0.9504(3) 0.7246(3) 0.0512(13) Uani 1 1 d . . .
H25A H 0.9664 0.9541 0.6834 0.061 Uiso 1 1 calc R . .
C26 C 1.0121(2) 0.9621(3) 0.7760(3) 0.0471(12) Uani 1 1 d . . .
C27 C 0.9932(2) 0.9592(2) 0.8371(3) 0.0435(12) Uani 1 1 d . . .
H27A H 1.0319 0.9697 0.8745 0.052 Uiso 1 1 calc R . .
C28 C 0.9192(2) 0.9412(2) 0.8439(2) 0.0387(11) Uani 1 1 d . . .
H28A H 0.9073 0.9390 0.8857 0.046 Uiso 1 1 calc R . .
C29 C 1.0933(2) 0.9761(3) 0.7658(3) 0.0711(17) Uani 1 1 d . . .
H29A H 1.1257 0.9822 0.8072 0.107 Uiso 1 1 calc R . .
H29B H 1.1087 1.0237 0.7619 0.107 Uiso 1 1 calc R . .
H29C H 1.0978 0.9315 0.7216 0.107 Uiso 1 1 calc R . .
C30 C 0.7334(2) 0.9359(2) 0.8707(2) 0.0283(9) Uani 1 1 d . . .
C31 C 0.7752(2) 1.0088(2) 0.9264(2) 0.0362(10) Uani 1 1 d . . .
H31A H 0.8264 1.0295 0.9263 0.043 Uiso 1 1 calc R . .
C32 C 0.7409(3) 1.0513(2) 0.9826(2) 0.0431(12) Uani 1 1 d . . .
H32A H 0.7698 1.1009 1.0209 0.052 Uiso 1 1 calc R . .
C33 C 0.6666(3) 1.0234(2) 0.9840(2) 0.0383(11) Uani 1 1 d . . .
C34 C 0.6257(2) 0.9504(2) 0.9285(2) 0.0369(10) Uani 1 1 d . . .
H34A H 0.5745 0.9297 0.9288 0.044 Uiso 1 1 calc R . .
C35 C 0.6585(2) 0.9076(2) 0.8730(2) 0.0313(10) Uani 1 1 d . . .
H35A H 0.6295 0.8576 0.8355 0.038 Uiso 1 1 calc R . .
C36 C 0.6312(3) 1.0714(3) 1.0451(3) 0.0601(15) Uani 1 1 d . . .
H36A H 0.6685 1.1211 1.0788 0.090 Uiso 1 1 calc R . .
H36B H 0.6140 1.0426 1.0705 0.090 Uiso 1 1 calc R . .
H36C H 0.5883 1.0814 1.0257 0.090 Uiso 1 1 calc R . .
C37 C 0.5403(2) 0.7926(2) 0.5482(2) 0.0331(10) Uani 1 1 d . . .
C38 C 0.5671(2) 0.7625(3) 0.4844(2) 0.0443(12) Uani 1 1 d . . .
H38A H 0.6109 0.7931 0.4793 0.053 Uiso 1 1 calc R . .
C39 C 0.5312(2) 0.6887(3) 0.4282(2) 0.0485(12) Uani 1 1 d . . .
H39A H 0.5499 0.6700 0.3846 0.058 Uiso 1 1 calc R . .
C40 C 0.4686(3) 0.6415(3) 0.4338(2) 0.0482(12) Uani 1 1 d . . .
C41 C 0.4439(3) 0.6698(3) 0.4987(2) 0.0451(11) Uani 1 1 d . . .
H41A H 0.4022 0.6377 0.5048 0.054 Uiso 1 1 calc R . .
C42 C 0.4788(2) 0.7434(2) 0.5542(2) 0.0392(11) Uani 1 1 d . . .
H42A H 0.4605 0.7615 0.5981 0.047 Uiso 1 1 calc R . .
C43 C 0.4258(3) 0.5623(3) 0.3701(3) 0.0676(16) Uani 1 1 d . . .
H43A H 0.3838 0.5373 0.3847 0.101 Uiso 1 1 calc R . .
H43B H 0.4597 0.5293 0.3541 0.101 Uiso 1 1 calc R . .
H43C H 0.4065 0.5694 0.3305 0.101 Uiso 1 1 calc R . .
C44 C 0.6200(2) 0.9499(2) 0.5884(2) 0.0342(10) Uani 1 1 d . . .
C45 C 0.6860(3) 1.0101(3) 0.6213(2) 0.0430(11) Uani 1 1 d . . .
H45A H 0.7150 1.0181 0.6637 0.052 Uiso 1 1 calc R . .
C46 C 0.7109(3) 1.0596(3) 0.5925(2) 0.0461(12) Uani 1 1 d . . .
H46A H 0.7559 1.1013 0.6165 0.055 Uiso 1 1 calc R . .
C47 C 0.6715(3) 1.0489(3) 0.5308(3) 0.0482(12) Uani 1 1 d . . .
C48 C 0.6062(3) 0.9903(3) 0.4990(3) 0.0576(14) Uani 1 1 d . . .
H48A H 0.5782 0.9825 0.4562 0.069 Uiso 1 1 calc R . .
C49 C 0.5786(3) 0.9411(3) 0.5266(3) 0.0546(13) Uani 1 1 d . . .
H49A H 0.5319 0.9016 0.5035 0.066 Uiso 1 1 calc R . .
C50 C 0.7037(3) 1.1002(3) 0.4988(3) 0.0684(16) Uani 1 1 d . . .
H50A H 0.6688 1.0858 0.4552 0.103 Uiso 1 1 calc R . .
H50B H 0.7523 1.0928 0.4865 0.103 Uiso 1 1 calc R . .
H50C H 0.7106 1.1552 0.5342 0.103 Uiso 1 1 calc R . .
C51 C 0.5163(2) 0.9153(2) 0.6751(2) 0.0341(10) Uani 1 1 d . . .
C52 C 0.4550(2) 0.9251(3) 0.6439(2) 0.0432(11) Uani 1 1 d . . .
H52A H 0.4535 0.9208 0.5975 0.052 Uiso 1 1 calc R . .
C53 C 0.3961(2) 0.9412(3) 0.6792(2) 0.0449(12) Uani 1 1 d . . .
H53A H 0.3546 0.9478 0.6567 0.054 Uiso 1 1 calc R . .
C54 C 0.3965(2) 0.9479(2) 0.7469(2) 0.0413(11) Uani 1 1 d . . .
C55 C 0.4587(2) 0.9399(2) 0.7786(2) 0.0413(11) Uani 1 1 d . . .
H55A H 0.4609 0.9457 0.8256 0.050 Uiso 1 1 calc R . .
C56 C 0.5176(2) 0.9236(2) 0.7433(2) 0.0376(10) Uani 1 1 d . . .
H56A H 0.5596 0.9180 0.7661 0.045 Uiso 1 1 calc R . .
C57 C 0.3309(3) 0.9645(3) 0.7843(3) 0.0575(14) Uani 1 1 d . . .
H57A H 0.3402 0.9668 0.8311 0.086 Uiso 1 1 calc R . .
H57B H 0.2848 0.9229 0.7544 0.086 Uiso 1 1 calc R . .
H57C H 0.3254 1.0147 0.7916 0.086 Uiso 1 1 calc R . .
C58 C 0.7622(2) 1.7222(2) 1.1870(2) 0.0298(9) Uani 1 1 d . . .
C59 C 0.7022(2) 1.7505(2) 1.1817(2) 0.0348(10) Uani 1 1 d . . .
C60 C 0.7049(2) 1.8278(2) 1.2214(2) 0.0404(11) Uani 1 1 d . . .
C61 C 0.7701(3) 1.8805(2) 1.2687(3) 0.0447(12) Uani 1 1 d . . .
C62 C 0.8310(2) 1.8543(2) 1.2734(2) 0.0399(11) Uani 1 1 d . . .
C63 C 0.8261(2) 1.7767(2) 1.2337(2) 0.0321(10) Uani 1 1 d . . .
C64 C 0.6889(2) 1.5317(2) 0.9484(2) 0.0305(10) Uani 1 1 d . . .
C65 C 0.6173(2) 1.5106(2) 0.9626(2) 0.0362(10) Uani 1 1 d . . .
H65A H 0.6084 1.5355 1.0104 0.043 Uiso 1 1 calc R . .
C66 C 0.5594(2) 1.4532(2) 0.9068(2) 0.0394(11) Uani 1 1 d . . .
H66A H 0.5110 1.4394 0.9172 0.047 Uiso 1 1 calc R . .
C67 C 0.5703(2) 1.4157(2) 0.8365(2) 0.0372(11) Uani 1 1 d . . .
C68 C 0.6418(2) 1.4361(2) 0.8236(2) 0.0407(11) Uani 1 1 d . . .
H68A H 0.6508 1.4108 0.7759 0.049 Uiso 1 1 calc R . .
C69 C 0.7009(2) 1.4928(2) 0.8791(2) 0.0374(10) Uani 1 1 d . . .
H69A H 0.7498 1.5046 0.8691 0.045 Uiso 1 1 calc R . .
C70 C 0.5061(2) 1.3565(2) 0.7759(2) 0.0466(12) Uani 1 1 d . . .
H70A H 0.4604 1.3491 0.7954 0.070 Uiso 1 1 calc R . .
H70B H 0.5181 1.3067 0.7510 0.070 Uiso 1 1 calc R . .
H70C H 0.4980 1.3751 0.7417 0.070 Uiso 1 1 calc R . .
C71 C 0.7553(2) 1.6990(2) 1.0262(2) 0.0298(9) Uani 1 1 d . . .
C72 C 0.6900(2) 1.7077(2) 1.0009(2) 0.0351(10) Uani 1 1 d . . .
H72A H 0.6461 1.6644 0.9779 0.042 Uiso 1 1 calc R . .
C73 C 0.6885(2) 1.7803(3) 1.0092(2) 0.0388(11) Uani 1 1 d . . .
H73A H 0.6432 1.7855 0.9913 0.047 Uiso 1 1 calc R . .
C74 C 0.7509(2) 1.8445(2) 1.0427(2) 0.0357(10) Uani 1 1 d . . .
C75 C 0.8160(2) 1.8347(2) 1.0670(2) 0.0348(10) Uani 1 1 d . . .
H75A H 0.8600 1.8779 1.0891 0.042 Uiso 1 1 calc R . .
C76 C 0.8187(2) 1.7641(2) 1.0599(2) 0.0330(10) Uani 1 1 d . . .
H76A H 0.8641 1.7594 1.0782 0.040 Uiso 1 1 calc R . .
C77 C 0.7488(3) 1.9218(3) 1.0500(3) 0.0537(13) Uani 1 1 d . . .
H77A H 0.6981 1.9177 1.0299 0.080 Uiso 1 1 calc R . .
H77B H 0.7849 1.9365 1.0237 0.080 Uiso 1 1 calc R . .
H77C H 0.7621 1.9618 1.1011 0.080 Uiso 1 1 calc R . .
C78 C 0.8522(2) 1.6022(2) 0.9961(2) 0.0305(10) Uani 1 1 d . . .
C79 C 0.8740(2) 1.6212(2) 0.9436(2) 0.0344(10) Uani 1 1 d . . .
H79A H 0.8409 1.6368 0.9209 0.041 Uiso 1 1 calc R . .
C80 C 0.9435(2) 1.6178(2) 0.9241(2) 0.0392(11) Uani 1 1 d . . .
H80A H 0.9569 1.6296 0.8873 0.047 Uiso 1 1 calc R . .
C81 C 0.9937(2) 1.5972(2) 0.9579(2) 0.0381(11) Uani 1 1 d . . .
C82 C 0.9722(2) 1.5801(2) 1.0109(2) 0.0405(11) Uani 1 1 d . . .
H82A H 1.0062 1.5668 1.0351 0.049 Uiso 1 1 calc R . .
C83 C 0.9022(2) 1.5820(2) 1.0296(2) 0.0377(11) Uani 1 1 d . . .
H83A H 0.8886 1.5692 1.0658 0.045 Uiso 1 1 calc R . .
C84 C 1.0697(2) 1.5950(3) 0.9385(3) 0.0567(14) Uani 1 1 d . . .
H84A H 1.0969 1.5793 0.9676 0.085 Uiso 1 1 calc R . .
H84B H 1.0981 1.6470 0.9480 0.085 Uiso 1 1 calc R . .
H84C H 1.0637 1.5574 0.8872 0.085 Uiso 1 1 calc R . .
C85 C 0.7579(2) 1.6741(2) 1.3127(2) 0.0287(9) Uani 1 1 d . . .
C86 C 0.7054(2) 1.7149(2) 1.3201(2) 0.0354(10) Uani 1 1 d . . .
H86A H 0.6628 1.6942 1.2829 0.042 Uiso 1 1 calc R . .
C87 C 0.7149(3) 1.7857(2) 1.3815(3) 0.0449(12) Uani 1 1 d . . .
H87A H 0.6781 1.8127 1.3858 0.054 Uiso 1 1 calc R . .
C88 C 0.7755(3) 1.8179(3) 1.4364(3) 0.0547(14) Uani 1 1 d . . .
C89 C 0.8267(3) 1.7755(3) 1.4300(3) 0.0598(15) Uani 1 1 d . . .
H89A H 0.8678 1.7952 1.4685 0.072 Uiso 1 1 calc R . .
C90 C 0.8185(2) 1.7047(2) 1.3681(2) 0.0438(12) Uani 1 1 d . . .
H90A H 0.8550 1.6773 1.3640 0.053 Uiso 1 1 calc R . .
C91 C 0.7856(3) 1.8954(3) 1.5030(3) 0.088(2) Uani 1 1 d . . .
H91A H 0.7445 1.9168 1.4983 0.132 Uiso 1 1 calc R . .
H91B H 0.8337 1.9318 1.5087 0.132 Uiso 1 1 calc R . .
H91C H 0.7853 1.8882 1.5454 0.132 Uiso 1 1 calc R . .
C92 C 0.6545(2) 1.5251(2) 1.2194(2) 0.0296(9) Uani 1 1 d . . .
C93 C 0.6008(2) 1.4890(2) 1.1570(2) 0.0356(10) Uani 1 1 d . . .
H93A H 0.6132 1.4939 1.1164 0.043 Uiso 1 1 calc R . .
C94 C 0.5295(2) 1.4459(2) 1.1525(2) 0.0385(11) Uani 1 1 d . . .
H94A H 0.4933 1.4223 1.1093 0.046 Uiso 1 1 calc R . .
C95 C 0.5107(2) 1.4371(2) 1.2104(2) 0.0377(11) Uani 1 1 d . . .
C96 C 0.5644(2) 1.4709(2) 1.2718(2) 0.0416(11) Uani 1 1 d . . .
H96A H 0.5528 1.4634 1.3113 0.050 Uiso 1 1 calc R . .
C97 C 0.6358(2) 1.5160(2) 1.2772(2) 0.0383(11) Uani 1 1 d . . .
H97A H 0.6717 1.5406 1.3208 0.046 Uiso 1 1 calc R . .
C98 C 0.4319(2) 1.3918(2) 1.2049(3) 0.0491(12) Uani 1 1 d . . .
H98A H 0.4275 1.3908 1.2501 0.074 Uiso 1 1 calc R . .
H98B H 0.4208 1.3383 1.1650 0.074 Uiso 1 1 calc R . .
H98C H 0.3960 1.4170 1.1962 0.074 Uiso 1 1 calc R . .
C99 C 0.8165(2) 1.5403(2) 1.2386(2) 0.0306(10) Uani 1 1 d . . .
C100 C 0.8915(2) 1.5771(2) 1.2460(2) 0.0356(10) Uani 1 1 d . . .
H10E H 0.9050 1.6240 1.2436 0.043 Uiso 1 1 calc R . .
C101 C 0.9468(2) 1.5457(2) 1.2570(2) 0.0407(11) Uani 1 1 d . . .
H10F H 0.9982 1.5725 1.2637 0.049 Uiso 1 1 calc R . .
C102 C 0.9286(2) 1.4753(2) 1.2583(2) 0.0382(11) Uani 1 1 d . . .
C103 C 0.8531(2) 1.4380(2) 1.2483(2) 0.0426(11) Uani 1 1 d . . .
H10G H 0.8394 1.3892 1.2474 0.051 Uiso 1 1 calc R . .
C104 C 0.7972(2) 1.4696(2) 1.2395(2) 0.0357(10) Uani 1 1 d . . .
H10H H 0.7459 1.4435 1.2340 0.043 Uiso 1 1 calc R . .
C105 C 0.9889(3) 1.4413(3) 1.2701(3) 0.0595(14) Uani 1 1 d . . .
H10B H 0.9656 1.3924 1.2698 0.089 Uiso 1 1 calc R . .
H10C H 1.0223 1.4784 1.3167 0.089 Uiso 1 1 calc R . .
H10D H 1.0181 1.4308 1.2314 0.089 Uiso 1 1 calc R . .
C106 C 0.7887(2) 1.2490(2) 1.2957(3) 0.0407(11) Uani 1 1 d . . .
C107 C 0.8638(3) 1.2421(3) 1.2846(3) 0.0437(11) Uani 1 1 d . . .
C108 C 0.9507(2) 1.2284(2) 1.2100(3) 0.0417(11) Uani 1 1 d . . .
C109 C 1.0035(3) 1.2304(3) 1.2621(3) 0.0550(13) Uani 1 1 d . . .
H10A H 1.0526 1.2276 1.2534 0.066 Uiso 1 1 calc R . .
C110 C 0.9838(3) 1.2363(3) 1.3244(3) 0.0633(15) Uani 1 1 d . . .
H11A H 1.0189 1.2368 1.3590 0.076 Uiso 1 1 calc R . .
C111 C 0.9118(3) 1.2415(3) 1.3377(3) 0.0546(13) Uani 1 1 d . . .
C112 C 0.8855(3) 1.2452(3) 1.4001(3) 0.0705(16) Uani 1 1 d . . .
H11B H 0.9182 1.2443 1.4356 0.085 Uiso 1 1 calc R . .
C113 C 0.8164(3) 1.2498(3) 1.4106(3) 0.0651(15) Uani 1 1 d . . .
H11C H 0.8004 1.2509 1.4524 0.078 Uiso 1 1 calc R . .
C114 C 0.7662(3) 1.2531(3) 1.3593(3) 0.0488(12) Uani 1 1 d . . .
C115 C 0.6936(3) 1.2606(3) 1.3680(3) 0.0500(13) Uani 1 1 d . . .
H11D H 0.6755 1.2634 1.4096 0.060 Uiso 1 1 calc R . .
C116 C 0.6497(3) 1.2639(3) 1.3177(3) 0.0474(12) Uani 1 1 d . . .
H11E H 0.6012 1.2703 1.3245 0.057 Uiso 1 1 calc R . .
C117 C 0.6755(2) 1.2579(2) 1.2540(2) 0.0375(11) Uani 1 1 d . . .
C118 C 0.9654(2) 1.2160(2) 1.1383(3) 0.0426(12) Uani 1 1 d . . .
C119 C 0.9107(2) 1.2152(2) 1.0903(3) 0.0459(12) Uani 1 1 d . . .
H11F H 0.8655 1.2254 1.1053 0.055 Uiso 1 1 calc R . .
C120 C 0.9200(2) 1.2001(2) 1.0223(3) 0.0429(12) Uani 1 1 d . . .
H12A H 0.8815 1.2000 0.9909 0.052 Uiso 1 1 calc R . .
C121 C 0.9856(2) 1.1850(2) 0.9992(3) 0.0433(12) Uani 1 1 d . . .
C122 C 1.0421(2) 1.1872(3) 1.0473(3) 0.0503(13) Uani 1 1 d . . .
H12B H 1.0874 1.1772 1.0322 0.060 Uiso 1 1 calc R . .
C123 C 1.0329(3) 1.2034(3) 1.1154(3) 0.0467(12) Uani 1 1 d . . .
H12C H 1.0724 1.2062 1.1477 0.056 Uiso 1 1 calc R . .
C124 C 0.9464(3) 1.1720(3) 0.8840(3) 0.0548(13) Uani 1 1 d . . .
H12D H 0.9330 1.2216 0.9088 0.066 Uiso 1 1 calc R . .
H12E H 0.9000 1.1282 0.8677 0.066 Uiso 1 1 calc R . .
C125 C 0.9798(3) 1.1671(3) 0.8214(3) 0.0694(16) Uani 1 1 d . B .
H12F H 0.9918 1.1167 0.7969 0.083 Uiso 1 1 calc R . .
H12G H 1.0277 1.2093 0.8391 0.083 Uiso 1 1 calc R . .
C126 C 0.9307(3) 1.1736(4) 0.7672(3) 0.0831(19) Uani 1 1 d D . .
H12L H 0.8807 1.1398 0.7560 0.100 Uiso 1 1 d R A 1
H12M H 0.9499 1.1604 0.7235 0.100 Uiso 1 1 d R A 1
C127 C 0.9282(5) 1.2626(4) 0.8073(4) 0.042(3) Uiso 0.546(13) 1 d PD B 1
H12H H 0.9788 1.2953 0.8296 0.051 Uiso 1 1 d R B 1
H12I H 0.8987 1.2718 0.8444 0.051 Uiso 1 1 d R B 1
C128 C 0.8953(5) 1.2811(5) 0.7537(5) 0.051(3) Uiso 0.546(13) 1 d PD B 1
H12J H 0.8496 1.2415 0.7238 0.061 Uiso 1 1 d R B 1
H12K H 0.9305 1.2838 0.7232 0.061 Uiso 1 1 d R B 1
C1' C 0.8772(8) 1.2172(7) 0.7661(9) 0.099(6) Uiso 0.454(13) 1 d PD B 2
C2' C 0.9283(6) 1.3008(6) 0.8009(7) 0.058(4) Uiso 0.454(13) 1 d PD B 2
C129 C 0.8829(3) 1.3618(3) 0.7987(4) 0.091(2) Uani 1 1 d D . .
H12N H 0.8420 1.3581 0.8235 0.109 Uiso 1 1 d R B 1
H12O H 0.9267 1.4008 0.8330 0.109 Uiso 1 1 d R B 1
C130 C 0.7967(3) 1.3437(3) 0.6990(3) 0.0654(15) Uani 1 1 d . . .
C131 C 0.7380(3) 1.2945(3) 0.7073(3) 0.0537(13) Uani 1 1 d . B .
H13A H 0.7438 1.2840 0.7462 0.064 Uiso 1 1 calc R . .
C132 C 0.6708(3) 1.2606(3) 0.6588(3) 0.0468(12) Uani 1 1 d . . .
C133 C 0.6622(3) 1.2765(3) 0.6026(3) 0.0563(13) Uani 1 1 d . B .
H13B H 0.6158 1.2536 0.5694 0.068 Uiso 1 1 calc R . .
C134 C 0.7214(3) 1.3258(3) 0.5953(3) 0.0663(15) Uani 1 1 d . . .
H13C H 0.7155 1.3369 0.5569 0.080 Uiso 1 1 calc R B .
C135 C 0.7892(4) 1.3593(3) 0.6429(3) 0.0694(17) Uani 1 1 d . B .
H13D H 0.8301 1.3926 0.6371 0.083 Uiso 1 1 calc R . .
C136 C 0.6139(2) 1.1991(3) 0.7232(2) 0.0464(12) Uani 1 1 d . . .
H13E H 0.6248 1.2498 0.7683 0.056 Uiso 1 1 calc R B .
H13F H 0.6547 1.1752 0.7242 0.056 Uiso 1 1 calc R . .
C137 C 0.5407(2) 1.1467(3) 0.7175(2) 0.0460(12) Uani 1 1 d . B .
H13G H 0.5329 1.0946 0.6749 0.055 Uiso 1 1 calc R . .
H13H H 0.4998 1.1679 0.7101 0.055 Uiso 1 1 calc R . .
C138 C 0.5364(3) 1.1378(3) 0.7846(2) 0.0465(12) Uani 1 1 d . . .
H13I H 0.4890 1.0978 0.7755 0.056 Uiso 1 1 calc R B .
H13J H 0.5786 1.1186 0.7927 0.056 Uiso 1 1 calc R . .
C139 C 0.5393(2) 1.2126(2) 0.8528(2) 0.0418(11) Uani 1 1 d . B .
H13K H 0.5894 1.2505 0.8654 0.050 Uiso 1 1 calc R . .
H13L H 0.5012 1.2356 0.8428 0.050 Uiso 1 1 calc R . .
C140 C 0.5255(3) 1.2016(3) 0.9166(2) 0.0460(12) Uani 1 1 d . . .
H14A H 0.5667 1.1844 0.9305 0.055 Uiso 1 1 calc R B .
H14B H 0.4778 1.1600 0.9029 0.055 Uiso 1 1 calc R . .
C141 C 0.5210(3) 1.2762(3) 0.9804(2) 0.0448(11) Uani 1 1 d . B .
H14C H 0.5716 1.3144 1.0000 0.054 Uiso 1 1 calc R . .
H14D H 0.4872 1.2989 0.9640 0.054 Uiso 1 1 calc R . .
C142 C 0.5424(2) 1.2610(2) 1.0863(2) 0.0362(11) Uani 1 1 d . . .
C143 C 0.5083(2) 1.2398(2) 1.1327(3) 0.0410(11) Uani 1 1 d . . .
H14E H 0.4551 1.2256 1.1270 0.049 Uiso 1 1 calc R . .
C144 C 0.5510(2) 1.2393(2) 1.1869(2) 0.0382(11) Uani 1 1 d . . .
H14F H 0.5269 1.2256 1.2190 0.046 Uiso 1 1 calc R . .
C145 C 0.6284(2) 1.2583(2) 1.1959(2) 0.0331(10) Uani 1 1 d . . .
C146 C 0.6615(2) 1.2777(2) 1.1476(2) 0.0373(11) Uani 1 1 d . . .
H14G H 0.7146 1.2903 1.1524 0.045 Uiso 1 1 calc R . .
C147 C 0.6193(2) 1.2790(2) 1.0928(2) 0.0390(11) Uani 1 1 d . . .
H14H H 0.6430 1.2921 1.0602 0.047 Uiso 1 1 calc R . .

loop_
_atom_site_aniso_label
_atom_site_aniso_U_11
_atom_site_aniso_U_22
_atom_site_aniso_U_33
_atom_site_aniso_U_23
_atom_site_aniso_U_13
_atom_site_aniso_U_12
Pt1 0.02768(10) 0.02687(10) 0.02760(11) 0.01187(8) 0.00660(8) 0.01137(8)
P1 0.0254(5) 0.0263(5) 0.0295(6) 0.0135(5) 0.0063(5) 0.0078(4)
F1 0.0570(18) 0.0422(15) 0.076(2) 0.0219(15) 0.0355(16) 0.0090(13)
O1 0.0316(18) 0.064(2) 0.061(2) 0.0302(19) 0.0123(17) 0.0133(16)
N1 0.032(2) 0.034(2) 0.055(3) 0.0209(19) 0.0121(19) 0.0114(17)
C1 0.034(2) 0.030(2) 0.030(2) 0.014(2) 0.0068(19) 0.0143(19)
Pt2 0.02678(11) 0.02469(10) 0.03489(12) 0.01389(9) 0.00637(8) 0.00757(8)
P2 0.0295(6) 0.0369(6) 0.0284(6) 0.0162(5) 0.0073(5) 0.0145(5)
F2 0.083(2) 0.0381(17) 0.134(3) 0.0283(19) 0.011(2) -0.0126(16)
O2 0.058(3) 0.114(4) 0.094(3) 0.054(3) 0.004(2) -0.018(2)
N2 0.032(2) 0.035(2) 0.048(2) 0.0169(18) 0.0154(18) 0.0122(17)
C2 0.031(2) 0.034(3) 0.037(3) 0.015(2) 0.001(2) 0.012(2)
P3 0.0227(5) 0.0299(6) 0.0374(6) 0.0169(5) 0.0079(5) 0.0078(4)
F3 0.128(3) 0.0332(17) 0.089(3) -0.0139(17) -0.016(2) 0.0232(18)
O3 0.047(2) 0.057(2) 0.050(2) 0.0262(18) 0.0074(16) 0.0173(17)
C3 0.033(2) 0.036(3) 0.046(3) 0.019(2) 0.007(2) 0.014(2)
P4 0.0257(6) 0.0263(5) 0.0353(6) 0.0146(5) 0.0058(5) 0.0068(4)
F4 0.207(4) 0.086(3) 0.065(2) 0.013(2) 0.073(3) 0.078(3)
O4 0.0303(17) 0.058(2) 0.060(2) 0.0335(18) 0.0125(16) 0.0109(15)
C4 0.035(3) 0.033(3) 0.047(3) 0.012(2) 0.001(2) 0.008(2)
F5 0.128(3) 0.072(2) 0.074(2) 0.0345(18) 0.074(2) 0.042(2)
C5 0.029(2) 0.034(3) 0.049(3) 0.013(2) 0.004(2) 0.007(2)
F6 0.0269(13) 0.0402(14) 0.0571(17) 0.0225(13) 0.0062(12) 0.0084(11)
C6 0.024(2) 0.034(3) 0.051(3) 0.019(2) 0.005(2) 0.0038(19)
F7 0.0438(16) 0.0482(16) 0.094(2) 0.0369(16) 0.0234(15) 0.0275(13)
C7 0.029(2) 0.028(2) 0.044(3) 0.016(2) 0.008(2) 0.0082(19)
F8 0.0659(19) 0.0274(14) 0.084(2) 0.0153(14) 0.0212(16) 0.0176(13)
C8 0.027(2) 0.044(3) 0.037(3) 0.024(2) 0.006(2) 0.008(2)
F9 0.0510(16) 0.0340(14) 0.0639(19) 0.0111(13) -0.0026(14) 0.0013(12)
C9 0.037(2) 0.031(2) 0.024(2) 0.0105(19) 0.0005(19) 0.018(2)
F10 0.0285(13) 0.0356(13) 0.0552(16) 0.0219(12) 0.0025(11) 0.0081(11)
C10 0.040(3) 0.025(2) 0.040(3) 0.008(2) 0.003(2) 0.006(2)
C11 0.048(3) 0.037(3) 0.066(4) 0.020(3) -0.001(3) 0.008(2)
C12 0.074(4) 0.030(3) 0.052(4) 0.002(3) -0.007(3) 0.014(3)
C13 0.107(5) 0.064(4) 0.034(3) 0.008(3) 0.019(3) 0.055(4)
C14 0.065(3) 0.048(3) 0.037(3) 0.021(3) 0.020(3) 0.027(3)
C15 0.018(2) 0.029(2) 0.031(2) 0.0168(19) 0.0026(18) 0.0058(17)
C16 0.022(2) 0.027(2) 0.034(2) 0.0115(19) 0.0058(19) 0.0069(18)
C17 0.026(2) 0.036(2) 0.042(3) 0.023(2) 0.006(2) 0.0074(19)
C18 0.026(2) 0.029(2) 0.041(3) 0.016(2) 0.004(2) 0.0085(18)
C19 0.033(2) 0.032(2) 0.033(3) 0.008(2) 0.007(2) 0.017(2)
C20 0.034(2) 0.037(2) 0.033(2) 0.019(2) 0.0119(19) 0.017(2)
C21 0.049(3) 0.034(2) 0.055(3) 0.022(2) 0.013(2) 0.018(2)
C22 0.028(2) 0.030(2) 0.038(3) 0.019(2) 0.008(2) 0.0088(18)
C24 0.036(3) 0.048(3) 0.046(3) 0.028(2) 0.010(2) 0.007(2)
C25 0.044(3) 0.054(3) 0.058(3) 0.032(3) 0.018(3) 0.006(2)
C26 0.028(3) 0.042(3) 0.059(3) 0.016(3) 0.011(2) 0.004(2)
C27 0.030(3) 0.041(3) 0.052(3) 0.018(2) 0.000(2) 0.007(2)
C28 0.033(3) 0.036(2) 0.045(3) 0.019(2) 0.007(2) 0.010(2)
C29 0.026(3) 0.079(4) 0.095(4) 0.036(3) 0.023(3) 0.002(3)
C30 0.030(2) 0.025(2) 0.030(2) 0.0146(19) -0.0012(18) 0.0061(18)
C31 0.041(3) 0.029(2) 0.038(3) 0.017(2) 0.010(2) 0.007(2)
C32 0.063(3) 0.024(2) 0.035(3) 0.008(2) 0.011(2) 0.014(2)
C33 0.052(3) 0.033(2) 0.037(3) 0.019(2) 0.016(2) 0.021(2)
C34 0.034(2) 0.038(2) 0.046(3) 0.024(2) 0.012(2) 0.013(2)
C35 0.031(2) 0.032(2) 0.028(2) 0.013(2) 0.0060(19) 0.0099(19)
C36 0.088(4) 0.047(3) 0.057(3) 0.023(3) 0.038(3) 0.039(3)
C37 0.024(2) 0.047(3) 0.031(2) 0.020(2) 0.0061(19) 0.013(2)
C38 0.028(2) 0.057(3) 0.034(3) 0.010(2) 0.011(2) 0.013(2)
C39 0.033(3) 0.061(3) 0.036(3) 0.009(3) 0.010(2) 0.018(2)
C40 0.047(3) 0.045(3) 0.041(3) 0.006(2) 0.002(2) 0.028(2)
C41 0.042(3) 0.044(3) 0.041(3) 0.018(2) 0.001(2) 0.006(2)
C42 0.039(3) 0.045(3) 0.029(3) 0.014(2) 0.006(2) 0.014(2)
C43 0.061(3) 0.050(3) 0.059(4) 0.001(3) 0.000(3) 0.017(3)
C44 0.036(3) 0.040(3) 0.035(3) 0.019(2) 0.012(2) 0.023(2)
C45 0.057(3) 0.045(3) 0.035(3) 0.022(2) 0.013(2) 0.023(2)
C46 0.062(3) 0.040(3) 0.042(3) 0.022(2) 0.017(3) 0.016(2)
C47 0.062(3) 0.052(3) 0.052(3) 0.034(3) 0.020(3) 0.033(3)
C48 0.056(3) 0.081(4) 0.060(4) 0.051(3) 0.006(3) 0.027(3)
C49 0.037(3) 0.076(4) 0.062(4) 0.044(3) 0.005(3) 0.015(3)
C50 0.098(5) 0.073(4) 0.068(4) 0.055(3) 0.021(3) 0.036(3)
C51 0.038(3) 0.038(2) 0.031(3) 0.016(2) 0.011(2) 0.020(2)
C52 0.044(3) 0.058(3) 0.033(3) 0.023(2) 0.012(2) 0.024(2)
C53 0.039(3) 0.059(3) 0.047(3) 0.025(3) 0.010(2) 0.032(2)
C54 0.042(3) 0.040(3) 0.052(3) 0.025(2) 0.020(2) 0.024(2)
C55 0.048(3) 0.048(3) 0.039(3) 0.026(2) 0.017(2) 0.022(2)
C56 0.041(3) 0.045(3) 0.037(3) 0.022(2) 0.014(2) 0.022(2)
C57 0.055(3) 0.068(3) 0.073(4) 0.041(3) 0.035(3) 0.039(3)
C58 0.033(2) 0.027(2) 0.032(2) 0.015(2) 0.012(2) 0.0109(19)
C59 0.027(2) 0.035(2) 0.042(3) 0.021(2) 0.007(2) 0.005(2)
C60 0.035(3) 0.034(3) 0.061(3) 0.026(2) 0.017(2) 0.019(2)
C61 0.045(3) 0.029(2) 0.059(3) 0.018(2) 0.018(2) 0.014(2)
C62 0.033(3) 0.029(2) 0.045(3) 0.013(2) 0.004(2) -0.002(2)
C63 0.027(2) 0.032(2) 0.041(3) 0.020(2) 0.008(2) 0.0094(19)
C64 0.025(2) 0.029(2) 0.038(3) 0.017(2) 0.0048(19) 0.0064(18)
C65 0.029(2) 0.038(2) 0.034(3) 0.013(2) 0.004(2) 0.006(2)
C66 0.024(2) 0.044(3) 0.056(3) 0.029(3) 0.010(2) 0.010(2)
C67 0.029(2) 0.029(2) 0.049(3) 0.017(2) 0.002(2) 0.0080(19)
C68 0.038(3) 0.040(3) 0.039(3) 0.014(2) 0.010(2) 0.013(2)
C69 0.029(2) 0.038(2) 0.040(3) 0.015(2) 0.010(2) 0.008(2)
C70 0.035(3) 0.040(3) 0.061(3) 0.024(2) 0.000(2) 0.008(2)
C71 0.030(2) 0.032(2) 0.032(2) 0.018(2) 0.0104(19) 0.0118(19)
C72 0.024(2) 0.047(3) 0.035(3) 0.020(2) 0.0052(19) 0.011(2)
C73 0.038(3) 0.052(3) 0.039(3) 0.025(2) 0.012(2) 0.027(2)
C74 0.044(3) 0.041(3) 0.032(3) 0.020(2) 0.020(2) 0.022(2)
C75 0.032(2) 0.031(2) 0.044(3) 0.018(2) 0.015(2) 0.0120(19)
C76 0.020(2) 0.038(2) 0.044(3) 0.022(2) 0.0087(19) 0.0096(19)
C77 0.073(4) 0.046(3) 0.054(3) 0.027(3) 0.019(3) 0.032(3)
C78 0.024(2) 0.027(2) 0.037(3) 0.012(2) 0.0021(19) 0.0106(18)
C79 0.025(2) 0.038(2) 0.041(3) 0.019(2) 0.005(2) 0.0101(19)
C80 0.028(2) 0.041(3) 0.044(3) 0.017(2) 0.013(2) 0.010(2)
C81 0.020(2) 0.032(2) 0.050(3) 0.011(2) 0.004(2) 0.0071(19)
C82 0.028(2) 0.038(3) 0.051(3) 0.015(2) 0.001(2) 0.016(2)
C83 0.032(2) 0.031(2) 0.046(3) 0.014(2) 0.008(2) 0.012(2)
C84 0.031(3) 0.066(3) 0.068(4) 0.025(3) 0.016(2) 0.021(2)
C85 0.023(2) 0.026(2) 0.038(3) 0.018(2) 0.0088(19) 0.0035(18)
C86 0.033(2) 0.035(2) 0.042(3) 0.021(2) 0.013(2) 0.011(2)
C87 0.045(3) 0.036(3) 0.065(3) 0.028(3) 0.033(3) 0.019(2)
C88 0.053(3) 0.030(3) 0.064(4) 0.010(2) 0.024(3) 0.008(2)
C89 0.047(3) 0.048(3) 0.049(3) -0.001(3) 0.004(3) 0.006(3)
C90 0.040(3) 0.038(3) 0.044(3) 0.011(2) 0.011(2) 0.016(2)
C91 0.084(4) 0.040(3) 0.091(5) -0.007(3) 0.034(4) 0.015(3)
C92 0.026(2) 0.022(2) 0.035(3) 0.0103(19) 0.003(2) 0.0047(17)
C93 0.033(3) 0.030(2) 0.046(3) 0.019(2) 0.008(2) 0.014(2)
C94 0.025(2) 0.029(2) 0.048(3) 0.011(2) -0.005(2) 0.0037(19)
C95 0.029(2) 0.024(2) 0.051(3) 0.012(2) 0.006(2) 0.0074(19)
C96 0.034(3) 0.043(3) 0.050(3) 0.025(2) 0.012(2) 0.008(2)
C97 0.030(3) 0.039(3) 0.042(3) 0.020(2) 0.004(2) 0.003(2)
C98 0.030(3) 0.039(3) 0.061(3) 0.013(2) 0.012(2) 0.005(2)
C99 0.031(2) 0.029(2) 0.030(2) 0.0125(19) 0.0075(19) 0.0093(19)
C100 0.031(3) 0.035(2) 0.044(3) 0.022(2) 0.011(2) 0.008(2)
C101 0.028(2) 0.044(3) 0.050(3) 0.023(2) 0.012(2) 0.009(2)
C102 0.032(3) 0.035(2) 0.045(3) 0.016(2) 0.007(2) 0.013(2)
C103 0.047(3) 0.031(2) 0.048(3) 0.020(2) 0.003(2) 0.009(2)
C104 0.026(2) 0.029(2) 0.049(3) 0.018(2) 0.004(2) 0.0041(19)
C105 0.048(3) 0.060(3) 0.074(4) 0.032(3) 0.005(3) 0.027(3)
C106 0.031(2) 0.040(3) 0.050(3) 0.019(2) 0.010(2) 0.012(2)
C107 0.041(3) 0.041(3) 0.049(3) 0.020(2) 0.014(2) 0.018(2)
C108 0.026(2) 0.033(2) 0.060(3) 0.017(2) 0.010(2) 0.009(2)
C109 0.033(3) 0.057(3) 0.067(4) 0.022(3) 0.010(3) 0.020(2)
C110 0.052(3) 0.078(4) 0.058(4) 0.025(3) 0.008(3) 0.034(3)
C111 0.042(3) 0.065(3) 0.058(4) 0.026(3) 0.010(3) 0.027(3)
C112 0.063(4) 0.100(5) 0.057(4) 0.040(3) 0.015(3) 0.036(3)
C113 0.061(4) 0.097(4) 0.051(3) 0.039(3) 0.018(3) 0.039(3)
C114 0.048(3) 0.050(3) 0.047(3) 0.020(3) 0.010(3) 0.018(2)
C115 0.046(3) 0.062(3) 0.045(3) 0.023(3) 0.023(3) 0.023(3)
C116 0.036(3) 0.049(3) 0.056(3) 0.022(3) 0.020(3) 0.015(2)
C117 0.029(2) 0.028(2) 0.047(3) 0.012(2) 0.014(2) 0.0084(19)
C118 0.026(2) 0.035(2) 0.058(3) 0.016(2) 0.010(2) 0.008(2)
C119 0.023(2) 0.045(3) 0.065(4) 0.024(3) 0.010(2) 0.009(2)
C120 0.022(2) 0.039(3) 0.064(3) 0.024(3) 0.005(2) 0.005(2)
C121 0.031(3) 0.038(3) 0.056(3) 0.023(2) 0.013(2) 0.000(2)
C122 0.028(3) 0.050(3) 0.079(4) 0.034(3) 0.020(3) 0.015(2)
C123 0.035(3) 0.049(3) 0.072(4) 0.037(3) 0.023(3) 0.022(2)
C124 0.033(3) 0.067(3) 0.067(4) 0.036(3) 0.019(3) 0.009(2)
C125 0.054(3) 0.076(4) 0.071(4) 0.028(3) 0.017(3) 0.021(3)
C126 0.049(4) 0.133(6) 0.109(5) 0.090(5) 0.023(3) 0.033(4)
C129 0.055(4) 0.085(5) 0.111(6) 0.043(4) -0.009(4) -0.003(3)
C130 0.048(4) 0.065(4) 0.064(4) 0.022(3) 0.013(3) 0.004(3)
C131 0.048(3) 0.061(3) 0.051(3) 0.027(3) 0.017(3) 0.013(3)
C132 0.043(3) 0.047(3) 0.053(3) 0.023(3) 0.020(3) 0.018(2)
C133 0.058(3) 0.057(3) 0.060(4) 0.028(3) 0.018(3) 0.027(3)
C134 0.078(4) 0.063(4) 0.069(4) 0.036(3) 0.029(4) 0.029(3)
C135 0.071(4) 0.061(4) 0.088(5) 0.041(4) 0.047(4) 0.023(3)
C136 0.039(3) 0.048(3) 0.046(3) 0.017(2) 0.008(2) 0.012(2)
C137 0.042(3) 0.040(3) 0.049(3) 0.018(2) 0.003(2) 0.010(2)
C138 0.036(3) 0.040(3) 0.060(3) 0.024(3) 0.003(2) 0.008(2)
C139 0.032(3) 0.040(3) 0.056(3) 0.026(2) 0.010(2) 0.011(2)
C140 0.037(3) 0.045(3) 0.061(3) 0.029(3) 0.010(2) 0.013(2)
C141 0.038(3) 0.051(3) 0.056(3) 0.034(3) 0.011(2) 0.014(2)
C142 0.028(2) 0.030(2) 0.048(3) 0.016(2) 0.010(2) 0.0099(19)
C143 0.026(2) 0.043(3) 0.062(3) 0.028(3) 0.021(2) 0.015(2)
C144 0.031(3) 0.036(2) 0.054(3) 0.025(2) 0.022(2) 0.011(2)
C145 0.027(2) 0.025(2) 0.045(3) 0.013(2) 0.018(2) 0.0116(18)
C146 0.025(2) 0.031(2) 0.050(3) 0.014(2) 0.014(2) 0.0084(19)
C147 0.032(3) 0.039(3) 0.049(3) 0.022(2) 0.018(2) 0.010(2)

loop_
_atom_type_symbol
_atom_type_description
_atom_type_scat_dispersion_real
_atom_type_scat_dispersion_imag
_atom_type_scat_source
C C 0.0181 0.0091 'International Tables Vol C Tables 4.2.6.8 and 6.1.1.4'
H H 0.0000 0.0000 'International Tables Vol C Tables 4.2.6.8 and 6.1.1.4'
N N 0.0311 0.0180 'International Tables Vol C Tables 4.2.6.8 and 6.1.1.4'
O O 0.0492 0.0322 'International Tables Vol C Tables 4.2.6.8 and 6.1.1.4'
F F 0.0727 0.0534 'International Tables Vol C Tables 4.2.6.8 and 6.1.1.4'
P P 0.2955 0.4335 'International Tables Vol C Tables 4.2.6.8 and 6.1.1.4'
Pt Pt -4.5932 6.9264 'International Tables Vol C Tables 4.2.6.8 and 6.1.1.4'

loop_
_geom_angle_atom_site_label_1
_geom_angle_atom_site_label_2
_geom_angle_atom_site_label_3
_geom_angle
C1 Pt1 C9 178.58(15)
C1 Pt1 P1 84.40(12)
C9 Pt1 P1 94.67(11)
C1 Pt1 P2 89.98(12)
C9 Pt1 P2 90.79(11)
P1 Pt1 P2 170.17(3)
C30 P1 C22 112.02(18)
C30 P1 C15 105.90(17)
C22 P1 C15 100.86(17)
C30 P1 Pt1 106.10(13)
C22 P1 Pt1 113.09(14)
C15 P1 Pt1 118.78(13)
C121 O1 C124 117.7(3)
C108 N1 C107 118.6(4)
C2 C1 Pt1 176.6(4)
C8 Pt2 C58 178.56(15)
C8 Pt2 P3 86.24(12)
C58 Pt2 P3 92.33(11)
C8 Pt2 P4 88.15(12)
C58 Pt2 P4 93.28(11)
P3 Pt2 P4 174.39(3)
C37 P2 C44 104.39(19)
C37 P2 C51 102.56(19)
C44 P2 C51 107.55(18)
C37 P2 Pt1 114.28(13)
C44 P2 Pt1 117.17(14)
C51 P2 Pt1 109.70(14)
C130 O2 C129 119.5(5)
C117 N2 C106 118.9(4)
C1 C2 C3 176.0(5)
C78 P3 C71 102.56(18)
C78 P3 C64 107.62(18)
C71 P3 C64 105.18(18)
C78 P3 Pt2 112.45(14)
C71 P3 Pt2 116.08(13)
C64 P3 Pt2 112.12(13)
C132 O3 C136 117.4(4)
C4 C3 C2 177.8(5)
C92 P4 C85 102.85(17)
C92 P4 C99 107.89(18)
C85 P4 C99 106.60(18)
C92 P4 Pt2 112.11(14)
C85 P4 Pt2 115.59(13)
C99 P4 Pt2 111.18(13)
C142 O4 C141 120.1(3)
C3 C4 C5 177.2(5)
C6 C5 C4 178.4(5)
C5 C6 C7 179.0(5)
C8 C7 C6 177.8(5)
C7 C8 Pt2 175.8(4)
C14 C9 C10 114.7(4)
C14 C9 Pt1 123.3(3)
C10 C9 Pt1 122.0(3)
F1 C10 C9 120.1(3)
F1 C10 C11 116.7(4)
C9 C10 C11 123.2(4)
F2 C11 C12 120.0(5)
F2 C11 C10 119.8(5)
C12 C11 C10 120.2(5)
F3 C12 C11 121.8(6)
F3 C12 C13 119.5(5)
C11 C12 C13 118.7(4)
F4 C13 C12 120.3(5)
F4 C13 C14 119.7(6)
C12 C13 C14 120.0(5)
F5 C14 C9 119.1(4)
F5 C14 C13 117.7(4)
C9 C14 C13 123.2(5)
C16 C15 C20 118.1(3)
C16 C15 P1 124.5(3)
C20 C15 P1 117.3(3)
C15 C16 C17 120.5(4)
C15 C16 H16A 119.8
C17 C16 H16A 119.8
C18 C17 C16 121.6(4)
C18 C17 H17A 119.2
C16 C17 H17A 119.2
C17 C18 C19 117.9(4)
C17 C18 C21 122.1(4)
C19 C18 C21 120.0(4)
C18 C19 C20 121.1(4)
C18 C19 H19A 119.5
C20 C19 H19A 119.5
C19 C20 C15 120.7(4)
C19 C20 H20A 119.6
C15 C20 H20A 119.6
C18 C21 H21A 109.5
C18 C21 H21B 109.5
H21A C21 H21B 109.5
C18 C21 H21C 109.5
H21A C21 H21C 109.5
H21B C21 H21C 109.5
C24 C22 C28 118.3(4)
C24 C22 P1 118.2(3)
C28 C22 P1 122.6(3)
C25 C24 C22 120.1(4)
C25 C24 H24A 119.9
C22 C24 H24A 119.9
C24 C25 C26 122.0(4)
C24 C25 H25A 119.0
C26 C25 H25A 119.0
C25 C26 C27 117.8(4)
C25 C26 C29 121.3(5)
C27 C26 C29 121.0(5)
C28 C27 C26 120.7(4)
C28 C27 H27A 119.6
C26 C27 H27A 119.6
C27 C28 C22 120.9(4)
C27 C28 H28A 119.6
C22 C28 H28A 119.6
C26 C29 H29A 109.5
C26 C29 H29B 109.5
H29A C29 H29B 109.5
C26 C29 H29C 109.5
H29A C29 H29C 109.5
H29B C29 H29C 109.5
C31 C30 C35 118.6(4)
C31 C30 P1 124.0(3)
C35 C30 P1 116.4(3)
C30 C31 C32 119.2(4)
C30 C31 H31A 120.4
C32 C31 H31A 120.4
C33 C32 C31 121.9(4)
C33 C32 H32A 119.0
C31 C32 H32A 119.0
C32 C33 C34 118.4(4)
C32 C33 C36 120.5(4)
C34 C33 C36 121.1(4)
C35 C34 C33 120.5(4)
C35 C34 H34A 119.7
C33 C34 H34A 119.7
C34 C35 C30 121.4(4)
C34 C35 H35A 119.3
C30 C35 H35A 119.3
C33 C36 H36A 109.5
C33 C36 H36B 109.5
H36A C36 H36B 109.5
C33 C36 H36C 109.5
H36A C36 H36C 109.5
H36B C36 H36C 109.5
C38 C37 C42 116.9(4)
C38 C37 P2 121.9(3)
C42 C37 P2 120.5(3)
C39 C38 C37 120.9(4)
C39 C38 H38A 119.5
C37 C38 H38A 119.5
C38 C39 C40 121.5(4)
C38 C39 H39A 119.2
C40 C39 H39A 119.2
C39 C40 C41 117.7(4)
C39 C40 C43 121.4(4)
C41 C40 C43 120.8(5)
C42 C41 C40 120.8(4)
C42 C41 H41A 119.6
C40 C41 H41A 119.6
C41 C42 C37 121.9(4)
C41 C42 H42A 119.0
C37 C42 H42A 119.0
C40 C43 H43A 109.5
C40 C43 H43B 109.5
H43A C43 H43B 109.5
C40 C43 H43C 109.5
H43A C43 H43C 109.5
H43B C43 H43C 109.5
C45 C44 C49 117.7(4)
C45 C44 P2 119.5(3)
C49 C44 P2 122.8(3)
C44 C45 C46 120.7(4)
C44 C45 H45A 119.7
C46 C45 H45A 119.7
C47 C46 C45 121.2(5)
C47 C46 H46A 119.4
C45 C46 H46A 119.4
C48 C47 C46 118.0(4)
C48 C47 C50 122.7(5)
C46 C47 C50 119.3(5)
C47 C48 C49 122.6(5)
C47 C48 H48A 118.7
C49 C48 H48A 118.7
C48 C49 C44 119.7(5)
C48 C49 H49A 120.1
C44 C49 H49A 120.1
C47 C50 H50A 109.5
C47 C50 H50B 109.5
H50A C50 H50B 109.5
C47 C50 H50C 109.5
H50A C50 H50C 109.5
H50B C50 H50C 109.5
C56 C51 C52 118.1(4)
C56 C51 P2 120.5(3)
C52 C51 P2 121.3(3)
C53 C52 C51 121.0(4)
C53 C52 H52A 119.5
C51 C52 H52A 119.5
C52 C53 C54 121.0(4)
C52 C53 H53A 119.5
C54 C53 H53A 119.5
C55 C54 C53 117.8(4)
C55 C54 C57 122.0(4)
C53 C54 C57 120.2(4)
C56 C55 C54 121.2(4)
C56 C55 H55A 119.4
C54 C55 H55A 119.4
C55 C56 C51 120.9(4)
C55 C56 H56A 119.6
C51 C56 H56A 119.6
C54 C57 H57A 109.5
C54 C57 H57B 109.5
H57A C57 H57B 109.5
C54 C57 H57C 109.5
H57A C57 H57C 109.5
H57B C57 H57C 109.5
C63 C58 C59 115.6(4)
C63 C58 Pt2 122.6(3)
C59 C58 Pt2 121.9(3)
F6 C59 C60 116.5(4)
F6 C59 C58 120.3(3)
C60 C59 C58 123.2(4)
F7 C60 C59 121.3(4)
F7 C60 C61 119.5(4)
C59 C60 C61 119.2(4)
F8 C61 C62 121.0(4)
F8 C61 C60 120.3(4)
C62 C61 C60 118.7(4)
F9 C62 C63 120.2(4)
F9 C62 C61 119.3(4)
C63 C62 C61 120.5(4)
F10 C63 C58 119.6(3)
F10 C63 C62 117.7(4)
C58 C63 C62 122.7(4)
C69 C64 C65 118.8(4)
C69 C64 P3 123.1(3)
C65 C64 P3 118.1(3)
C66 C65 C64 120.0(4)
C66 C65 H65A 120.0
C64 C65 H65A 120.0
C67 C66 C65 121.6(4)
C67 C66 H66A 119.2
C65 C66 H66A 119.2
C68 C67 C66 117.6(4)
C68 C67 C70 121.2(4)
C66 C67 C70 121.1(4)
C67 C68 C69 121.5(4)
C67 C68 H68A 119.2
C69 C68 H68A 119.2
C64 C69 C68 120.4(4)
C64 C69 H69A 119.8
C68 C69 H69A 119.8
C67 C70 H70A 109.5
C67 C70 H70B 109.5
H70A C70 H70B 109.5
C67 C70 H70C 109.5
H70A C70 H70C 109.5
H70B C70 H70C 109.5
C72 C71 C76 118.4(4)
C72 C71 P3 123.6(3)
C76 C71 P3 117.8(3)
C71 C72 C73 119.8(4)
C71 C72 H72A 120.1
C73 C72 H72A 120.1
C74 C73 C72 121.7(4)
C74 C73 H73A 119.1
C72 C73 H73A 119.1
C75 C74 C73 117.8(4)
C75 C74 C77 121.1(4)
C73 C74 C77 121.1(4)
C76 C75 C74 121.6(4)
C76 C75 H75A 119.2
C74 C75 H75A 119.2
C75 C76 C71 120.6(4)
C75 C76 H76A 119.7
C71 C76 H76A 119.7
C74 C77 H77A 109.5
C74 C77 H77B 109.5
H77A C77 H77B 109.5
C74 C77 H77C 109.5
H77A C77 H77C 109.5
H77B C77 H77C 109.5
C83 C78 C79 118.4(4)
C83 C78 P3 120.8(3)
C79 C78 P3 120.7(3)
C80 C79 C78 120.8(4)
C80 C79 H79A 119.6
C78 C79 H79A 119.6
C79 C80 C81 120.5(4)
C79 C80 H80A 119.7
C81 C80 H80A 119.7
C82 C81 C80 118.2(4)
C82 C81 C84 120.7(4)
C80 C81 C84 121.1(4)
C81 C82 C83 121.5(4)
C81 C82 H82A 119.3
C83 C82 H82A 119.3
C78 C83 C82 120.6(4)
C78 C83 H83A 119.7
C82 C83 H83A 119.7
C81 C84 H84A 109.5
C81 C84 H84B 109.5
H84A C84 H84B 109.5
C81 C84 H84C 109.5
H84A C84 H84C 109.5
H84B C84 H84C 109.5
C90 C85 C86 118.7(4)
C90 C85 P4 123.4(3)
C86 C85 P4 117.7(3)
C87 C86 C85 120.3(4)
C87 C86 H86A 119.9
C85 C86 H86A 119.9
C88 C87 C86 122.0(4)
C88 C87 H87A 119.0
C86 C87 H87A 119.0
C87 C88 C89 117.7(4)
C87 C88 C91 121.7(5)
C89 C88 C91 120.6(5)
C88 C89 C90 120.9(5)
C88 C89 H89A 119.5
C90 C89 H89A 119.5
C85 C90 C89 120.3(4)
C85 C90 H90A 119.8
C89 C90 H90A 119.8
C88 C91 H91A 109.5
C88 C91 H91B 109.5
H91A C91 H91B 109.5
C88 C91 H91C 109.5
H91A C91 H91C 109.5
H91B C91 H91C 109.5
C97 C92 C93 118.5(4)
C97 C92 P4 120.3(3)
C93 C92 P4 121.2(3)
C94 C93 C92 121.2(4)
C94 C93 H93A 119.4
C92 C93 H93A 119.4
C95 C94 C93 120.4(4)
C95 C94 H94A 119.8
C93 C94 H94A 119.8
C96 C95 C94 118.7(4)
C96 C95 C98 121.9(4)
C94 C95 C98 119.4(4)
C95 C96 C97 121.1(4)
C95 C96 H96A 119.5
C97 C96 H96A 119.5
C92 C97 C96 120.1(4)
C92 C97 H97A 119.9
C96 C97 H97A 119.9
C95 C98 H98A 109.5
C95 C98 H98B 109.5
H98A C98 H98B 109.5
C95 C98 H98C 109.5
H98A C98 H98C 109.5
H98B C98 H98C 109.5
C100 C99 C104 119.3(4)
C100 C99 P4 118.2(3)
C104 C99 P4 122.5(3)
C101 C100 C99 120.2(4)
C101 C100 H10E 119.9
C99 C100 H10E 119.9
C100 C101 C102 121.2(4)
C100 C101 H10F 119.4
C102 C101 H10F 119.4
C103 C102 C101 117.6(4)
C103 C102 C105 121.3(4)
C101 C102 C105 121.1(4)
C104 C103 C102 122.0(4)
C104 C103 H10G 119.0
C102 C103 H10G 119.0
C103 C104 C99 119.5(4)
C103 C104 H10H 120.2
C99 C104 H10H 120.2
C102 C105 H10B 109.5
C102 C105 H10C 109.5
H10B C105 H10C 109.5
C102 C105 H10D 109.5
H10B C105 H10D 109.5
H10C C105 H10D 109.5
N2 C106 C114 123.5(4)
N2 C106 C107 118.2(4)
C114 C106 C107 118.3(4)
N1 C107 C111 123.7(4)
N1 C107 C106 117.1(4)
C111 C107 C106 119.2(4)
N1 C108 C109 121.2(4)
N1 C108 C118 115.3(4)
C109 C108 C118 123.4(4)
C110 C109 C108 119.9(4)
C110 C109 H10A 120.1
C108 C109 H10A 120.1
C109 C110 C111 120.1(5)
C109 C110 H11A 119.9
C111 C110 H11A 119.9
C110 C111 C107 116.5(5)
C110 C111 C112 123.9(5)
C107 C111 C112 119.6(4)
C113 C112 C111 122.0(5)
C113 C112 H11B 119.0
C111 C112 H11B 119.0
C112 C113 C114 120.6(5)
C112 C113 H11C 119.7
C114 C113 H11C 119.7
C115 C114 C106 116.2(4)
C115 C114 C113 123.7(5)
C106 C114 C113 120.1(4)
C116 C115 C114 120.4(4)
C116 C115 H11D 119.8
C114 C115 H11D 119.8
C115 C116 C117 120.4(4)
C115 C116 H11E 119.8
C117 C116 H11E 119.8
N2 C117 C116 120.6(4)
N2 C117 C145 116.8(4)
C116 C117 C145 122.5(4)
C119 C118 C123 117.6(4)
C119 C118 C108 119.9(4)
C123 C118 C108 122.6(4)
C120 C119 C118 122.1(4)
C120 C119 H11F 118.9
C118 C119 H11F 118.9
C119 C120 C121 120.0(4)
C119 C120 H12A 120.0
C121 C120 H12A 120.0
O1 C121 C120 125.1(5)
O1 C121 C122 116.2(4)
C120 C121 C122 118.7(4)
C123 C122 C121 120.9(4)
C123 C122 H12B 119.5
C121 C122 H12B 119.5
C122 C123 C118 120.6(5)
C122 C123 H12C 119.7
C118 C123 H12C 119.7
O1 C124 C125 108.8(4)
O1 C124 H12D 109.9
C125 C124 H12D 109.9
O1 C124 H12E 109.9
C125 C124 H12E 109.9
H12D C124 H12E 108.3
C124 C125 C126 114.5(4)
C124 C125 H12F 108.6
C126 C125 H12F 108.6
C124 C125 H12G 108.6
C126 C125 H12G 108.6
H12F C125 H12G 107.6
C1' C126 C125 138.8(8)
C1' C126 C127 42.7(6)
C125 C126 C127 104.7(5)
C1' C126 H12L 72.1
C125 C126 H12L 110.1
C127 C126 H12L 109.0
C1' C126 H12M 105.4
C125 C126 H12M 111.9
C127 C126 H12M 112.0
H12L C126 H12M 109.0
C128 C127 C126 109.6(6)
C128 C127 H12H 110.8
C126 C127 H12H 107.8
C128 C127 H12I 109.2
C126 C127 H12I 111.2
H12H C127 H12I 108.3
C127 C128 C129 105.4(6)
C127 C128 H12J 111.1
C129 C128 H12J 112.7
C127 C128 H12K 109.3
C129 C128 H12K 109.9
H12J C128 H12K 108.4
C126 C1' C2' 102.2(10)
C126 C1' H12L 37.8
C2' C1' H12L 138.6
C126 C1' H12I 93.5
C2' C1' H12I 55.0
H12L C1' H12I 106.2
C126 C1' H12J 139.4
C2' C1' H12J 79.5
H12L C1' H12J 134.6
H12I C1' H12J 118.2
C1' C2' C129 112.1(9)
C1' C2' H12H 100.2
C129 C2' H12H 145.2
C1' C2' H12I 60.6
C129 C2' H12I 109.1
H12H C2' H12I 75.2
C1' C2' H12K 85.0
C129 C2' H12K 81.0
H12H C2' H12K 115.6
H12I C2' H12K 145.6
O2 C129 C128 102.2(6)
O2 C129 C2' 132.8(7)
C128 C129 C2' 36.1(4)
O2 C129 H12N 111.2
C128 C129 H12N 110.6
C2' C129 H12N 106.1
O2 C129 H12O 109.6
C128 C129 H12O 113.9
C2' C129 H12O 83.2
H12N C129 H12O 109.2
O2 C130 C135 114.5(6)
O2 C130 C131 124.6(6)
C135 C130 C131 121.0(5)
C132 C131 C130 119.5(5)
C132 C131 H13A 120.3
C130 C131 H13A 120.3
O3 C132 C131 124.1(5)
O3 C132 C133 115.8(4)
C131 C132 C133 120.1(5)
C134 C133 C132 119.5(5)
C134 C133 H13B 120.3
C132 C133 H13B 120.3
C133 C134 C135 120.9(6)
C133 C134 H13C 119.5
C135 C134 H13C 119.5
C130 C135 C134 119.0(6)
C130 C135 H13D 120.5
C134 C135 H13D 120.5
O3 C136 C137 108.3(4)
O3 C136 H13E 110.0
C137 C136 H13E 110.0
O3 C136 H13F 110.0
C137 C136 H13F 110.0
H13E C136 H13F 108.4
C136 C137 C138 112.3(4)
C136 C137 H13G 109.1
C138 C137 H13G 109.1
C136 C137 H13H 109.1
C138 C137 H13H 109.1
H13G C137 H13H 107.9
C139 C138 C137 114.4(4)
C139 C138 H13I 108.7
C137 C138 H13I 108.7
C139 C138 H13J 108.7
C137 C138 H13J 108.7
H13I C138 H13J 107.6
C140 C139 C138 114.1(4)
C140 C139 H13K 108.7
C138 C139 H13K 108.7
C140 C139 H13L 108.7
C138 C139 H13L 108.7
H13K C139 H13L 107.6
C139 C140 C141 111.6(4)
C139 C140 H14A 109.3
C141 C140 H14A 109.3
C139 C140 H14B 109.3
C141 C140 H14B 109.3
H14A C140 H14B 108.0
O4 C141 C140 112.2(4)
O4 C141 H14C 109.2
C140 C141 H14C 109.2
O4 C141 H14D 109.2
C140 C141 H14D 109.2
H14C C141 H14D 107.9
C147 C142 O4 125.2(4)
C147 C142 C143 120.1(4)
O4 C142 C143 114.6(4)
C144 C143 C142 120.2(4)
C144 C143 H14E 119.9
C142 C143 H14E 119.9
C143 C144 C145 121.3(4)
C143 C144 H14F 119.4
C145 C144 H14F 119.4
C144 C145 C146 117.6(4)
C144 C145 C117 122.1(4)
C146 C145 C117 120.3(4)
C147 C146 C145 121.9(4)
C147 C146 H14G 119.0
C145 C146 H14G 119.0
C142 C147 C146 118.8(4)
C142 C147 H14H 120.6
C146 C147 H14H 120.6

loop_
_geom_bond_atom_site_label_1
_geom_bond_atom_site_label_2
_geom_bond_distance
Pt1 C1 1.992(4)
Pt1 C9 2.071(4)
Pt1 P1 2.2990(10)
Pt1 P2 2.3061(10)
P1 C30 1.812(4)
P1 C22 1.813(4)
P1 C15 1.820(4)
F1 C10 1.346(5)
O1 C121 1.353(5)
O1 C124 1.443(5)
N1 C108 1.330(5)
N1 C107 1.353(6)
C1 C2 1.207(5)
Pt2 C8 1.990(4)
Pt2 C58 2.080(4)
Pt2 P3 2.2967(11)
Pt2 P4 2.3054(11)
P2 C37 1.810(4)
P2 C44 1.814(4)
P2 C51 1.829(4)
F2 C11 1.349(6)
O2 C130 1.357(6)
O2 C129 1.437(7)
N2 C117 1.327(5)
N2 C106 1.357(5)
C2 C3 1.359(6)
P3 C78 1.815(4)
P3 C71 1.816(4)
P3 C64 1.822(4)
F3 C12 1.339(5)
O3 C132 1.360(5)
O3 C136 1.434(5)
C3 C4 1.206(6)
P4 C92 1.814(4)
P4 C85 1.821(4)
P4 C99 1.824(4)
F4 C13 1.352(6)
O4 C142 1.376(5)
O4 C141 1.437(5)
C4 C5 1.359(6)
F5 C14 1.352(5)
C5 C6 1.213(6)
F6 C59 1.359(4)
C6 C7 1.347(6)
F7 C60 1.347(4)
C7 C8 1.212(5)
F8 C61 1.347(5)
F9 C62 1.355(5)
C9 C14 1.364(6)
C9 C10 1.375(6)
F10 C63 1.356(4)
C10 C11 1.379(6)
C11 C12 1.350(7)
C12 C13 1.362(8)
C13 C14 1.382(7)
C15 C16 1.377(5)
C15 C20 1.399(5)
C16 C17 1.394(5)
C16 H16A 0.9500
C17 C18 1.377(5)
C17 H17A 0.9500
C18 C19 1.383(6)
C18 C21 1.504(5)
C19 C20 1.387(5)
C19 H19A 0.9500
C20 H20A 0.9500
C21 H21A 0.9800
C21 H21B 0.9800
C21 H21C 0.9800
C22 C24 1.388(6)
C22 C28 1.393(5)
C24 C25 1.374(6)
C24 H24A 0.9500
C25 C26 1.382(6)
C25 H25A 0.9500
C26 C27 1.391(6)
C26 C29 1.519(6)
C27 C28 1.377(6)
C27 H27A 0.9500
C28 H28A 0.9500
C29 H29A 0.9800
C29 H29B 0.9800
C29 H29C 0.9800
C30 C31 1.388(5)
C30 C35 1.394(5)
C31 C32 1.400(6)
C31 H31A 0.9500
C32 C33 1.377(6)
C32 H32A 0.9500
C33 C34 1.385(6)
C33 C36 1.512(6)
C34 C35 1.375(5)
C34 H34A 0.9500
C35 H35A 0.9500
C36 H36A 0.9800
C36 H36B 0.9800
C36 H36C 0.9800
C37 C38 1.385(5)
C37 C42 1.389(6)
C38 C39 1.377(6)
C38 H38A 0.9500
C39 C40 1.378(6)
C39 H39A 0.9500
C40 C41 1.381(6)
C40 C43 1.521(6)
C41 C42 1.367(6)
C41 H41A 0.9500
C42 H42A 0.9500
C43 H43A 0.9800
C43 H43B 0.9800
C43 H43C 0.9800
C44 C45 1.381(6)
C44 C49 1.398(6)
C45 C46 1.407(6)
C45 H45A 0.9500
C46 C47 1.364(6)
C46 H46A 0.9500
C47 C48 1.357(7)
C47 C50 1.524(6)
C48 C49 1.394(6)
C48 H48A 0.9500
C49 H49A 0.9500
C50 H50A 0.9800
C50 H50B 0.9800
C50 H50C 0.9800
C51 C56 1.381(5)
C51 C52 1.384(6)
C52 C53 1.379(6)
C52 H52A 0.9500
C53 C54 1.384(6)
C53 H53A 0.9500
C54 C55 1.383(6)
C54 C57 1.512(6)
C55 C56 1.380(5)
C55 H55A 0.9500
C56 H56A 0.9500
C57 H57A 0.9800
C57 H57B 0.9800
C57 H57C 0.9800
C58 C63 1.367(6)
C58 C59 1.383(5)
C59 C60 1.373(5)
C60 C61 1.377(6)
C61 C62 1.369(6)
C62 C63 1.368(5)
C64 C69 1.373(6)
C64 C65 1.399(5)
C65 C66 1.386(6)
C65 H65A 0.9500
C66 C67 1.384(6)
C66 H66A 0.9500
C67 C68 1.384(6)
C67 C70 1.503(6)
C68 C69 1.391(6)
C68 H68A 0.9500
C69 H69A 0.9500
C70 H70A 0.9800
C70 H70B 0.9800
C70 H70C 0.9800
C71 C72 1.379(5)
C71 C76 1.398(5)
C72 C73 1.398(6)
C72 H72A 0.9500
C73 C74 1.378(6)
C73 H73A 0.9500
C74 C75 1.377(6)
C74 C77 1.504(6)
C75 C76 1.375(5)
C75 H75A 0.9500
C76 H76A 0.9500
C77 H77A 0.9800
C77 H77B 0.9800
C77 H77C 0.9800
C78 C83 1.380(5)
C78 C79 1.395(6)
C79 C80 1.386(5)
C79 H79A 0.9500
C80 C81 1.392(6)
C80 H80A 0.9500
C81 C82 1.381(6)
C81 C84 1.501(6)
C82 C83 1.386(6)
C82 H82A 0.9500
C83 H83A 0.9500
C84 H84A 0.9800
C84 H84B 0.9800
C84 H84C 0.9800
C85 C90 1.378(6)
C85 C86 1.382(5)
C86 C87 1.380(6)
C86 H86A 0.9500
C87 C88 1.365(7)
C87 H87A 0.9500
C88 C89 1.389(7)
C88 C91 1.507(6)
C89 C90 1.390(6)
C89 H89A 0.9500
C90 H90A 0.9500
C91 H91A 0.9800
C91 H91B 0.9800
C91 H91C 0.9800
C92 C97 1.380(6)
C92 C93 1.382(5)
C93 C94 1.382(5)
C93 H93A 0.9500
C94 C95 1.380(6)
C94 H94A 0.9500
C95 C96 1.373(6)
C95 C98 1.508(6)
C96 C97 1.394(6)
C96 H96A 0.9500
C97 H97A 0.9500
C98 H98A 0.9800
C98 H98B 0.9800
C98 H98C 0.9800
C99 C100 1.385(5)
C99 C104 1.398(5)
C100 C101 1.384(6)
C100 H10E 0.9500
C101 C102 1.398(6)
C101 H10F 0.9500
C102 C103 1.386(6)
C102 C105 1.504(6)
C103 C104 1.381(6)
C103 H10G 0.9500
C104 H10H 0.9500
C105 H10B 0.9800
C105 H10C 0.9800
C105 H10D 0.9800
C106 C114 1.413(6)
C106 C107 1.457(6)
C107 C111 1.405(6)
C108 C109 1.417(6)
C108 C118 1.483(6)
C109 C110 1.358(7)
C109 H10A 0.9500
C110 C111 1.402(6)
C110 H11A 0.9500
C111 C112 1.421(7)
C112 C113 1.333(7)
C112 H11B 0.9500
C113 C114 1.429(6)
C113 H11C 0.9500
C114 C115 1.405(6)
C115 C116 1.344(6)
C115 H11D 0.9500
C116 C117 1.427(6)
C116 H11E 0.9500
C117 C145 1.479(6)
C118 C119 1.388(6)
C118 C123 1.406(6)
C119 C120 1.367(6)
C119 H11F 0.9500
C120 C121 1.388(6)
C120 H12A 0.9500
C121 C122 1.400(6)
C122 C123 1.364(6)
C122 H12B 0.9500
C123 H12C 0.9500
C124 C125 1.476(7)
C124 H12D 0.9900
C124 H12E 0.9900
C125 C126 1.500(7)
C125 H12F 0.9900
C125 H12G 0.9900
C126 C1' 1.473(12)
C126 C127 1.604(8)
C126 H12L 0.9601
C126 H12M 0.9599
C127 C128 1.495(10)
C127 H12H 0.9600
C127 H12I 0.9599
C128 C129 1.539(8)
C128 H12J 0.9600
C128 H12K 0.9601
C1' C2' 1.526(13)
C1' H12L 1.4903
C1' H12I 1.4742
C1' H12J 1.3353
C2' C129 1.655(11)
C2' H12H 1.1439
C2' H12I 1.3859
C2' H12K 1.5323
C129 H12N 0.9600
C129 H12O 0.9601
C130 C135 1.377(7)
C130 C131 1.381(7)
C131 C132 1.379(6)
C131 H13A 0.9500
C132 C133 1.385(6)
C133 C134 1.377(7)
C133 H13B 0.9500
C134 C135 1.379(8)
C134 H13C 0.9500
C135 H13D 0.9500
C136 C137 1.482(6)
C136 H13E 0.9900
C136 H13F 0.9900
C137 C138 1.525(6)
C137 H13G 0.9900
C137 H13H 0.9900
C138 C139 1.520(6)
C138 H13I 0.9900
C138 H13J 0.9900
C139 C140 1.504(6)
C139 H13K 0.9900
C139 H13L 0.9900
C140 C141 1.514(6)
C140 H14A 0.9900
C140 H14B 0.9900
C141 H14C 0.9900
C141 H14D 0.9900
C142 C147 1.375(6)
C142 C143 1.380(6)
C143 C144 1.366(6)
C143 H14E 0.9500
C144 C145 1.380(5)
C144 H14F 0.9500
C145 C146 1.388(6)
C146 C147 1.381(6)
C146 H14G 0.9500
C147 H14H 0.9500

loop_
_platon_squeeze_void_nr
_platon_squeeze_void_average_x
_platon_squeeze_void_average_y
_platon_squeeze_void_average_z
_platon_squeeze_void_volume
_platon_squeeze_void_count_electrons
_platon_squeeze_void_content
1 0.000 0.000 0.000 30 1 ' '
2 0.000 0.044 0.500 775 177 ' '
3 0.448 0.094 0.972 7 0 ' '
4 0.552 0.906 0.028 7 0 ' '
